data_7039723
loop_
_publ_author_name
'Sroor, Farid M.'
'Hrib, Cristian G.'
'Liebing, Phil'
'Hilfert, Liane'
'Busse, Sabine'
'Edelmann, Frank T.'

_publ_section_title
;
 Five different types of \h(8)-cyclooctatetraenyl-lanthanide half-sandwich
 complexes from one ligand set, including a &quot;giant neodymium
 wheel&quot;.
;
_journal_issue 34
_journal_name_full 'Dalton transactions (Cambridge, England : 2003)'
_journal_page_first 13332
_journal_page_last 13346
_journal_paper_doi 10.1039/c6dt01974a
_journal_volume 45
_journal_year 2016
_chemical_formula_sum 'C56 H84 Ce2 N8'
_chemical_formula_weight 1149.55
_chemical_name_systematic
; 
 ? 
;
_space_group_IT_number 15
_symmetry_cell_setting monoclinic
_symmetry_space_group_name_Hall '-C 2yc'
_symmetry_space_group_name_H-M 'C 1 2/c 1'
_atom_sites_solution_hydrogens geom
_atom_sites_solution_primary direct
_atom_sites_solution_secondary difmap
_audit_creation_method SHELXL-97
_audit_update_record
;
2015-04-01 deposited with the CCDC.
2016-06-28 downloaded from the CCDC.
;
_cell_angle_alpha 90.00
_cell_angle_beta 112.97(3)
_cell_angle_gamma 90.00
_cell_formula_units_Z 4
_cell_length_a 21.938(4)
_cell_length_b 17.320(4)
_cell_length_c 16.644(3)
_cell_measurement_reflns_used 75709
_cell_measurement_temperature 153(2)
_cell_measurement_theta_max 29.62
_cell_measurement_theta_min 1.94
_cell_volume 5823(2)
_computing_cell_refinement 'STOE X-AREA'
_computing_data_collection 'STOE X-AREA'
_computing_data_reduction 'STOE X-RED'
_computing_molecular_graphics 'Bruker SHELXTL'
_computing_publication_material 'Bruker SHELXTL'
_computing_structure_refinement 'SHELXL-97 (Sheldrick, 1997)'
_computing_structure_solution 'SHELXS-97 (Sheldrick, 1990)'
_diffrn_ambient_temperature 153(2)
_diffrn_detector_area_resol_mean 6.67
_diffrn_measured_fraction_theta_full 0.991
_diffrn_measured_fraction_theta_max 0.991
_diffrn_measurement_device_type 'STOE IPDS 2T'
_diffrn_measurement_method 'rotation method'
_diffrn_radiation_monochromator graphite
_diffrn_radiation_source 'fine-focus sealed tube'
_diffrn_radiation_type MoK\a
_diffrn_radiation_wavelength 0.71073
_diffrn_reflns_av_R_equivalents 0.0551
_diffrn_reflns_av_sigmaI/netI 0.0295
_diffrn_reflns_limit_h_max 30
_diffrn_reflns_limit_h_min -29
_diffrn_reflns_limit_k_max 23
_diffrn_reflns_limit_k_min -23
_diffrn_reflns_limit_l_max 22
_diffrn_reflns_limit_l_min -21
_diffrn_reflns_number 35080
_diffrn_reflns_theta_full 29.23
_diffrn_reflns_theta_max 29.23
_diffrn_reflns_theta_min 2.28
_exptl_absorpt_coefficient_mu 1.584
_exptl_absorpt_correction_type none
_exptl_crystal_colour yellow
_exptl_crystal_density_diffrn 1.311
_exptl_crystal_density_method 'not measured'
_exptl_crystal_description prism
_exptl_crystal_F_000 2368
_exptl_crystal_size_max 0.57
_exptl_crystal_size_mid 0.18
_exptl_crystal_size_min 0.17
_refine_diff_density_max 1.347
_refine_diff_density_min -1.886
_refine_diff_density_rms 0.093
_refine_ls_extinction_method none
_refine_ls_goodness_of_fit_ref 1.155
_refine_ls_hydrogen_treatment constr
_refine_ls_matrix_type full
_refine_ls_number_parameters 299
_refine_ls_number_reflns 7841
_refine_ls_number_restraints 0
_refine_ls_restrained_S_all 1.155
_refine_ls_R_factor_all 0.0367
_refine_ls_R_factor_gt 0.0333
_refine_ls_shift/su_max 0.001
_refine_ls_shift/su_mean 0.000
_refine_ls_structure_factor_coef Fsqd
_refine_ls_weighting_details 'calc w=1/[\s^2^(Fo^2^)+(0.0298P)^2^+16.5042P] where P=(Fo^2^+2Fc^2^)/3'
_refine_ls_weighting_scheme calc
_refine_ls_wR_factor_gt 0.0806
_refine_ls_wR_factor_ref 0.0821
_reflns_number_gt 7322
_reflns_number_total 7841
_reflns_threshold_expression >2sigma(I)
_cod_data_source_file c6dt01974a2.cif
_cod_data_source_block ip447
_cod_depositor_comments 'Adding full bibliography for 7039717--7039725.cif.'
_cod_original_sg_symbol_H-M C2/c
_cod_database_code 7039723

loop_
_symmetry_equiv_pos_as_xyz
'x, y, z'
'-x, y, -z+1/2'
'x+1/2, y+1/2, z'
'-x+1/2, y+1/2, -z+1/2'
'-x, -y, -z'
'x, -y, z-1/2'
'-x+1/2, -y+1/2, -z'
'x+1/2, -y+1/2, z-1/2'

loop_
_atom_site_label
_atom_site_type_symbol
_atom_site_fract_x
_atom_site_fract_y
_atom_site_fract_z
_atom_site_U_iso_or_equiv
_atom_site_adp_type
_atom_site_occupancy
_atom_site_symmetry_multiplicity
_atom_site_calc_flag
_atom_site_refinement_flags
Ce1 Ce 0.5000 -0.275842(10) 0.7500 0.01830(5) Uani 1 2 d S
Ce2 Ce 0.5000 -0.018074(10) 0.7500 0.01937(5) Uani 1 2 d S
N1 N 0.61178(12) -0.33934(14) 0.79399(16) 0.0288(5) Uani 1 1 d .
N2 N 0.53366(12) -0.36681(14) 0.65990(17) 0.0305(5) Uani 1 1 d .
N3 N 0.39858(11) 0.04586(13) 0.63835(14) 0.0260(4) Uani 1 1 d .
N4 N 0.50084(12) 0.07023(14) 0.86569(15) 0.0286(5) Uani 1 1 d .
C1 C 0.59009(14) -0.38585(16) 0.7252(2) 0.0297(6) Uani 1 1 d .
C2 C 0.62421(18) -0.45724(19) 0.7219(3) 0.0425(7) Uani 1 1 d .
C3 C 0.6479(2) -0.5182(2) 0.7200(3) 0.0573(11) Uani 1 1 d .
C4 C 0.6756(3) -0.5945(3) 0.7189(4) 0.0749(15) Uani 1 1 d .
H4 H 0.6652 -0.6171 0.6598 0.090 Uiso 1 1 calc R
C5 C 0.6783(3) -0.6480(3) 0.7850(6) 0.108(3) Uani 1 1 d .
H5A H 0.6693 -0.7030 0.7683 0.130 Uiso 1 1 calc R
H5B H 0.6629 -0.6304 0.8305 0.130 Uiso 1 1 calc R
C6 C 0.7400(2) -0.6139(3) 0.7846(3) 0.0668(12) Uani 1 1 d .
H6A H 0.7630 -0.5746 0.8294 0.080 Uiso 1 1 calc R
H6B H 0.7694 -0.6473 0.7671 0.080 Uiso 1 1 calc R
C7 C 0.67678(15) -0.3539(2) 0.8624(2) 0.0382(7) Uani 1 1 d .
H7 H 0.6840 -0.4110 0.8691 0.046 Uiso 1 1 calc R
C8 C 0.73077(18) -0.3186(4) 0.8384(3) 0.0710(15) Uani 1 1 d .
H8A H 0.7286 -0.3407 0.7832 0.107 Uiso 1 1 calc R
H8B H 0.7741 -0.3298 0.8845 0.107 Uiso 1 1 calc R
H8C H 0.7244 -0.2626 0.8321 0.107 Uiso 1 1 calc R
C9 C 0.68046(16) -0.3208(2) 0.9485(2) 0.0462(8) Uani 1 1 d .
H9A H 0.6460 -0.3443 0.9642 0.069 Uiso 1 1 calc R
H9B H 0.6738 -0.2648 0.9429 0.069 Uiso 1 1 calc R
H9C H 0.7240 -0.3319 0.9941 0.069 Uiso 1 1 calc R
C10 C 0.50537(17) -0.4173(2) 0.5839(2) 0.0412(7) Uani 1 1 d .
H10 H 0.5423 -0.4479 0.5786 0.049 Uiso 1 1 calc R
C11 C 0.4562(2) -0.4741(2) 0.5959(3) 0.0547(10) Uani 1 1 d .
H11A H 0.4785 -0.5043 0.6491 0.082 Uiso 1 1 calc R
H11B H 0.4393 -0.5088 0.5455 0.082 Uiso 1 1 calc R
H11C H 0.4193 -0.4454 0.6009 0.082 Uiso 1 1 calc R
C12 C 0.47493(18) -0.3682(2) 0.5025(2) 0.0487(9) Uani 1 1 d .
H12A H 0.5085 -0.3331 0.4981 0.073 Uiso 1 1 calc R
H12B H 0.4382 -0.3381 0.5059 0.073 Uiso 1 1 calc R
H12C H 0.4584 -0.4017 0.4510 0.073 Uiso 1 1 calc R
C13 C 0.43486(14) 0.08658(15) 0.60544(16) 0.0253(5) Uani 1 1 d .
C14 C 0.40653(15) 0.14771(16) 0.54172(19) 0.0308(6) Uani 1 1 d .
C15 C 0.38519(15) 0.19918(17) 0.4910(2) 0.0312(6) Uani 1 1 d .
C16 C 0.35895(15) 0.26270(17) 0.4313(2) 0.0337(6) Uani 1 1 d .
H16 H 0.3756 0.2674 0.3834 0.040 Uiso 1 1 calc R
C17 C 0.28866(17) 0.2880(2) 0.4093(2) 0.0400(7) Uani 1 1 d .
H17A H 0.2629 0.3063 0.3491 0.048 Uiso 1 1 calc R
H17B H 0.2626 0.2597 0.4367 0.048 Uiso 1 1 calc R
C18 C 0.34425(19) 0.33736(19) 0.4666(3) 0.0471(8) Uani 1 1 d .
H18A H 0.3526 0.3395 0.5294 0.057 Uiso 1 1 calc R
H18B H 0.3529 0.3861 0.4418 0.057 Uiso 1 1 calc R
C19 C 0.32672(14) 0.05505(17) 0.60091(19) 0.0303(5) Uani 1 1 d .
H19 H 0.3161 0.1111 0.5888 0.036 Uiso 1 1 calc R
C20 C 0.29821(15) 0.0276(2) 0.6657(2) 0.0373(7) Uani 1 1 d .
H20A H 0.3184 0.0567 0.7202 0.056 Uiso 1 1 calc R
H20B H 0.3076 -0.0275 0.6774 0.056 Uiso 1 1 calc R
H20C H 0.2502 0.0359 0.6413 0.056 Uiso 1 1 calc R
C21 C 0.29553(17) 0.0105(2) 0.5156(2) 0.0422(8) Uani 1 1 d .
H21A H 0.3140 0.0289 0.4741 0.063 Uiso 1 1 calc R
H21B H 0.2475 0.0187 0.4911 0.063 Uiso 1 1 calc R
H21C H 0.3050 -0.0446 0.5267 0.063 Uiso 1 1 calc R
C22 C 0.45679(16) 0.11382(19) 0.8955(2) 0.0351(6) Uani 1 1 d .
H22 H 0.4842 0.1385 0.9525 0.042 Uiso 1 1 calc R
C23 C 0.40901(16) 0.0576(2) 0.9107(2) 0.0407(7) Uani 1 1 d .
H23A H 0.4341 0.0181 0.9528 0.061 Uiso 1 1 calc R
H23B H 0.3816 0.0329 0.8554 0.061 Uiso 1 1 calc R
H23C H 0.3806 0.0857 0.9338 0.061 Uiso 1 1 calc R
C24 C 0.4212(2) 0.1773(2) 0.8311(3) 0.0486(9) Uani 1 1 d .
H24A H 0.4539 0.2122 0.8239 0.073 Uiso 1 1 calc R
H24B H 0.3928 0.2065 0.8534 0.073 Uiso 1 1 calc R
H24C H 0.3940 0.1543 0.7747 0.073 Uiso 1 1 calc R
C25 C 0.51791(17) -0.14776(15) 0.65068(19) 0.0313(6) Uani 1 1 d .
H25 H 0.5271 -0.1480 0.5994 0.038 Uiso 1 1 calc R
C26 C 0.57538(15) -0.14653(15) 0.7275(2) 0.0313(6) Uani 1 1 d .
H26 H 0.6147 -0.1445 0.7164 0.038 Uiso 1 1 calc R
C27 C 0.58841(14) -0.14759(15) 0.8174(2) 0.0308(6) Uani 1 1 d .
H27 H 0.6345 -0.1475 0.8525 0.037 Uiso 1 1 calc R
C28 C 0.54990(16) -0.14874(15) 0.86739(17) 0.0307(6) Uani 1 1 d .
H28 H 0.5761 -0.1507 0.9282 0.037 Uiso 1 1 calc R

loop_
_atom_site_aniso_label
_atom_site_aniso_U_11
_atom_site_aniso_U_22
_atom_site_aniso_U_33
_atom_site_aniso_U_23
_atom_site_aniso_U_13
_atom_site_aniso_U_12
Ce1 0.01888(9) 0.01561(9) 0.01983(9) 0.000 0.00693(7) 0.000
Ce2 0.02393(10) 0.01608(9) 0.01891(9) 0.000 0.00922(7) 0.000
N1 0.0244(11) 0.0284(11) 0.0314(12) 0.0050(9) 0.0086(9) 0.0063(8)
N2 0.0308(12) 0.0278(11) 0.0332(12) -0.0073(9) 0.0128(10) 0.0018(9)
N3 0.0258(10) 0.0256(11) 0.0257(10) 0.0039(8) 0.0091(8) 0.0044(8)
N4 0.0287(11) 0.0315(12) 0.0269(11) -0.0070(9) 0.0123(9) -0.0016(9)
C1 0.0296(13) 0.0242(12) 0.0412(15) 0.0027(11) 0.0202(12) 0.0042(10)
C2 0.0437(17) 0.0317(16) 0.059(2) 0.0021(14) 0.0278(16) 0.0090(13)
C3 0.056(2) 0.039(2) 0.083(3) 0.0046(18) 0.033(2) 0.0143(16)
C4 0.073(3) 0.048(2) 0.084(3) -0.014(2) 0.008(3) 0.024(2)
C5 0.089(4) 0.043(3) 0.205(8) 0.039(4) 0.071(5) 0.019(3)
C6 0.058(3) 0.056(3) 0.074(3) -0.002(2) 0.012(2) 0.014(2)
C7 0.0255(13) 0.0478(18) 0.0391(16) 0.0131(13) 0.0101(12) 0.0097(12)
C8 0.0228(16) 0.135(5) 0.053(2) 0.022(3) 0.0125(16) -0.005(2)
C9 0.0275(15) 0.067(2) 0.0363(17) 0.0059(16) 0.0035(13) -0.0005(15)
C10 0.0391(16) 0.0406(17) 0.0481(18) -0.0228(14) 0.0214(14) -0.0043(13)
C11 0.057(2) 0.0438(19) 0.074(3) -0.0333(19) 0.036(2) -0.0158(16)
C12 0.0376(17) 0.070(2) 0.0365(17) -0.0221(16) 0.0122(14) -0.0053(16)
C13 0.0319(13) 0.0237(11) 0.0190(11) 0.0026(9) 0.0087(10) 0.0050(10)
C14 0.0349(14) 0.0283(13) 0.0307(13) 0.0041(11) 0.0143(11) 0.0036(11)
C15 0.0333(14) 0.0288(13) 0.0342(14) 0.0048(11) 0.0162(12) 0.0042(11)
C16 0.0367(15) 0.0297(13) 0.0383(15) 0.0109(12) 0.0184(13) 0.0071(12)
C17 0.0367(16) 0.0397(16) 0.0440(18) 0.0106(13) 0.0162(14) 0.0096(13)
C18 0.051(2) 0.0273(15) 0.058(2) 0.0041(14) 0.0161(17) 0.0096(13)
C19 0.0275(12) 0.0292(13) 0.0327(13) 0.0038(11) 0.0100(11) 0.0078(10)
C20 0.0249(13) 0.0475(17) 0.0393(16) 0.0076(13) 0.0125(12) 0.0071(12)
C21 0.0310(15) 0.052(2) 0.0358(16) -0.0041(14) 0.0046(13) 0.0018(13)
C22 0.0350(15) 0.0413(16) 0.0325(14) -0.0128(12) 0.0172(12) -0.0006(12)
C23 0.0367(15) 0.058(2) 0.0328(14) -0.0026(14) 0.0194(13) 0.0014(15)
C24 0.052(2) 0.0342(17) 0.066(2) -0.0060(16) 0.0297(19) 0.0065(15)
C25 0.0542(18) 0.0209(12) 0.0282(13) -0.0016(10) 0.0262(13) -0.0025(11)
C26 0.0309(13) 0.0210(12) 0.0528(17) -0.0024(11) 0.0279(13) -0.0022(10)
C27 0.0235(12) 0.0201(12) 0.0394(15) -0.0021(10) 0.0021(11) -0.0017(9)
C28 0.0451(16) 0.0201(12) 0.0169(11) -0.0009(9) 0.0013(11) 0.0001(10)

loop_
_atom_type_symbol
_atom_type_description
_atom_type_scat_dispersion_real
_atom_type_scat_dispersion_imag
_atom_type_scat_source
C C 0.0033 0.0016 'International Tables Vol C Tables 4.2.6.8 and 6.1.1.4'
H H 0.0000 0.0000 'International Tables Vol C Tables 4.2.6.8 and 6.1.1.4'
N N 0.0061 0.0033 'International Tables Vol C Tables 4.2.6.8 and 6.1.1.4'
Ce Ce -0.2486 2.6331 'International Tables Vol C Tables 4.2.6.8 and 6.1.1.4'

loop_
_geom_angle_atom_site_label_1
_geom_angle_atom_site_label_2
_geom_angle_atom_site_label_3
_geom_angle
_geom_angle_site_symmetry_1
_geom_angle_site_symmetry_3
N2 Ce1 N2 101.04(12) 2_656 .
N2 Ce1 N1 54.03(8) 2_656 2_656
N2 Ce1 N1 91.87(8) . 2_656
N2 Ce1 N1 91.87(8) 2_656 .
N2 Ce1 N1 54.03(8) . .
N1 Ce1 N1 128.28(11) 2_656 .
N2 Ce1 C28 101.59(9) 2_656 .
N2 Ce1 C28 141.01(9) . .
N1 Ce1 C28 127.10(9) 2_656 .
N1 Ce1 C28 93.89(9) . .
N2 Ce1 C28 141.01(9) 2_656 2_656
N2 Ce1 C28 101.59(9) . 2_656
N1 Ce1 C28 93.89(9) 2_656 2_656
N1 Ce1 C28 127.10(9) . 2_656
C28 Ce1 C28 79.45(11) . 2_656
N2 Ce1 C27 124.79(9) 2_656 .
N2 Ce1 C27 114.37(9) . .
N1 Ce1 C27 151.93(8) 2_656 .
N1 Ce1 C27 78.00(8) . .
C28 Ce1 C27 28.23(9) . .
C28 Ce1 C27 72.05(8) 2_656 .
N2 Ce1 C27 114.37(9) 2_656 2_656
N2 Ce1 C27 124.79(9) . 2_656
N1 Ce1 C27 78.00(8) 2_656 2_656
N1 Ce1 C27 151.93(8) . 2_656
C28 Ce1 C27 72.05(8) . 2_656
C28 Ce1 C27 28.23(9) 2_656 2_656
C27 Ce1 C27 78.73(11) . 2_656
N2 Ce1 C25 90.16(8) 2_656 2_656
N2 Ce1 C25 167.29(9) . 2_656
N1 Ce1 C25 99.63(9) 2_656 2_656
N1 Ce1 C25 120.25(9) . 2_656
C28 Ce1 C25 28.16(10) . 2_656
C28 Ce1 C25 72.44(8) 2_656 2_656
C27 Ce1 C25 53.40(9) . 2_656
C27 Ce1 C25 53.61(9) 2_656 2_656
N2 Ce1 C25 167.29(9) 2_656 .
N2 Ce1 C25 90.16(8) . .
N1 Ce1 C25 120.25(9) 2_656 .
N1 Ce1 C25 99.63(9) . .
C28 Ce1 C25 72.44(8) . .
C28 Ce1 C25 28.16(10) 2_656 .
C27 Ce1 C25 53.61(9) . .
C27 Ce1 C25 53.40(9) 2_656 .
C25 Ce1 C25 79.42(11) 2_656 .
N2 Ce1 C1 27.38(8) 2_656 2_656
N2 Ce1 C1 92.81(8) . 2_656
N1 Ce1 C1 27.33(8) 2_656 2_656
N1 Ce1 C1 108.23(8) . 2_656
C28 Ce1 C1 120.70(9) . 2_656
C28 Ce1 C1 120.28(9) 2_656 2_656
C27 Ce1 C1 148.16(9) . 2_656
C27 Ce1 C1 99.82(8) 2_656 2_656
C25 Ce1 C1 99.88(8) 2_656 2_656
C25 Ce1 C1 147.49(9) . 2_656
N2 Ce1 C1 92.81(8) 2_656 .
N2 Ce1 C1 27.38(8) . .
N1 Ce1 C1 108.23(8) 2_656 .
N1 Ce1 C1 27.33(8) . .
C28 Ce1 C1 120.28(9) . .
C28 Ce1 C1 120.70(9) 2_656 .
C27 Ce1 C1 99.82(8) . .
C27 Ce1 C1 148.16(9) 2_656 .
C25 Ce1 C1 147.49(9) 2_656 .
C25 Ce1 C1 99.88(8) . .
C1 Ce1 C1 97.45(11) 2_656 .
N4 Ce2 N4 102.87(12) . 2_656
N4 Ce2 N3 54.25(8) . 2_656
N4 Ce2 N3 92.22(8) 2_656 2_656
N4 Ce2 N3 92.22(8) . .
N4 Ce2 N3 54.25(8) 2_656 .
N3 Ce2 N3 128.10(11) 2_656 .
N4 Ce2 C26 102.02(9) . 2_656
N4 Ce2 C26 138.95(9) 2_656 2_656
N3 Ce2 C26 128.83(9) 2_656 2_656
N3 Ce2 C26 92.78(8) . 2_656
N4 Ce2 C26 138.95(9) . .
N4 Ce2 C26 102.02(9) 2_656 .
N3 Ce2 C26 92.78(8) 2_656 .
N3 Ce2 C26 128.83(9) . .
C26 Ce2 C26 78.94(11) 2_656 .
N4 Ce2 C27 125.92(9) . 2_656
N4 Ce2 C27 112.40(9) 2_656 2_656
N3 Ce2 C27 152.77(8) 2_656 2_656
N3 Ce2 C27 77.89(8) . 2_656
C26 Ce2 C27 28.25(9) 2_656 2_656
C26 Ce2 C27 71.49(8) . 2_656
N4 Ce2 C27 112.40(9) . .
N4 Ce2 C27 125.92(9) 2_656 .
N3 Ce2 C27 77.89(8) 2_656 .
N3 Ce2 C27 152.77(8) . .
C26 Ce2 C27 71.49(8) 2_656 .
C26 Ce2 C27 28.25(9) . .
C27 Ce2 C27 78.18(11) 2_656 .
N4 Ce2 C13 27.14(8) . 2_656
N4 Ce2 C13 96.41(8) 2_656 2_656
N3 Ce2 C13 27.26(8) 2_656 2_656
N3 Ce2 C13 110.04(8) . 2_656
C26 Ce2 C13 119.74(9) 2_656 2_656
C26 Ce2 C13 117.88(9) . 2_656
C27 Ce2 C13 147.63(9) 2_656 2_656
C27 Ce2 C13 97.14(8) . 2_656
N4 Ce2 C13 96.41(8) . .
N4 Ce2 C13 27.14(8) 2_656 .
N3 Ce2 C13 110.04(8) 2_656 .
N3 Ce2 C13 27.26(8) . .
C26 Ce2 C13 117.88(9) 2_656 .
C26 Ce2 C13 119.74(9) . .
C27 Ce2 C13 97.14(8) 2_656 .
C27 Ce2 C13 147.63(9) . .
C13 Ce2 C13 102.75(11) 2_656 .
N4 Ce2 C25 165.31(8) . .
N4 Ce2 C25 89.81(8) 2_656 .
N3 Ce2 C25 118.74(9) 2_656 .
N3 Ce2 C25 101.30(8) . .
C26 Ce2 C25 71.87(8) 2_656 .
C26 Ce2 C25 28.04(9) . .
C27 Ce2 C25 53.02(9) 2_656 .
C27 Ce2 C25 53.22(9) . .
C13 Ce2 C25 145.28(9) 2_656 .
C13 Ce2 C25 98.24(8) . .
N4 Ce2 C25 89.81(8) . 2_656
N4 Ce2 C25 165.32(8) 2_656 2_656
N3 Ce2 C25 101.30(8) 2_656 2_656
N3 Ce2 C25 118.74(9) . 2_656
C26 Ce2 C25 28.04(9) 2_656 2_656
C26 Ce2 C25 71.87(8) . 2_656
C27 Ce2 C25 53.22(9) 2_656 2_656
C27 Ce2 C25 53.02(9) . 2_656
C13 Ce2 C25 98.24(8) 2_656 2_656
C13 Ce2 C25 145.28(9) . 2_656
C25 Ce2 C25 78.72(11) . 2_656
C1 N1 C7 118.7(3) . .
C1 N1 Ce1 91.93(17) . .
C7 N1 Ce1 147.8(2) . .
C1 N2 C10 120.2(3) . .
C1 N2 Ce1 93.74(17) . .
C10 N2 Ce1 141.1(2) . .
C13 N3 C19 119.1(2) . .
C13 N3 Ce2 92.20(16) . .
C19 N3 Ce2 148.71(18) . .
C13 N4 C22 121.1(2) 2_656 .
C13 N4 Ce2 95.64(17) 2_656 .
C22 N4 Ce2 141.92(18) . .
N1 C1 N2 117.4(2) . .
N1 C1 C2 122.1(3) . .
N2 C1 C2 120.4(3) . .
N1 C1 Ce1 60.74(14) . .
N2 C1 Ce1 58.88(15) . .
C2 C1 Ce1 162.8(2) . .
C3 C2 C1 174.8(4) . .
C2 C3 C4 178.1(5) . .
C5 C4 C6 62.1(4) . .
C5 C4 C3 118.3(5) . .
C6 C4 C3 119.3(4) . .
C4 C5 C6 59.9(4) . .
C4 C6 C5 58.1(4) . .
N1 C7 C9 110.4(3) . .
N1 C7 C8 110.5(3) . .
C9 C7 C8 109.7(3) . .
N2 C10 C12 109.1(3) . .
N2 C10 C11 110.7(3) . .
C12 C10 C11 113.0(3) . .
N3 C13 N4 117.3(2) . 2_656
N3 C13 C14 122.1(3) . .
N4 C13 C14 120.6(3) 2_656 .
N3 C13 Ce2 60.54(13) . .
N4 C13 Ce2 57.22(14) 2_656 .
C14 C13 Ce2 171.9(2) . .
C15 C14 C13 177.8(3) . .
C14 C15 C16 178.5(3) . .
C15 C16 C17 119.0(3) . .
C15 C16 C18 118.3(3) . .
C17 C16 C18 59.3(2) . .
C18 C17 C16 60.4(2) . .
C17 C18 C16 60.3(2) . .
N3 C19 C20 109.8(2) . .
N3 C19 C21 111.1(2) . .
C20 C19 C21 110.1(3) . .
N4 C22 C24 111.2(3) . .
N4 C22 C23 108.5(3) . .
C24 C22 C23 112.5(3) . .
C28 C25 C26 134.3(3) 2_656 .
C28 C25 Ce1 75.06(15) 2_656 .
C26 C25 Ce1 76.35(16) . .
C28 C25 Ce2 76.28(16) 2_656 .
C26 C25 Ce2 75.07(15) . .
Ce1 C25 Ce2 100.93(9) . .
C25 C26 C27 134.9(3) . .
C25 C26 Ce2 76.89(16) . .
C27 C26 Ce2 76.19(16) . .
C25 C26 Ce1 75.56(16) . .
C27 C26 Ce1 75.06(16) . .
Ce2 C26 Ce1 101.24(9) . .
C28 C27 C26 135.4(3) . .
C28 C27 Ce1 75.45(15) . .
C26 C27 Ce1 76.67(15) . .
C28 C27 Ce2 76.84(16) . .
C26 C27 Ce2 75.56(16) . .
Ce1 C27 Ce2 101.55(9) . .
C25 C28 C27 135.3(3) 2_656 .
C25 C28 Ce1 76.77(15) 2_656 .
C27 C28 Ce1 76.33(15) . .
C25 C28 Ce2 75.89(15) 2_656 .
C27 C28 Ce2 75.26(15) . .
Ce1 C28 Ce2 101.33(8) . .

loop_
_geom_bond_atom_site_label_1
_geom_bond_atom_site_label_2
_geom_bond_distance
_geom_bond_site_symmetry_2
Ce1 N2 2.478(2) 2_656
Ce1 N2 2.478(2) .
Ce1 N1 2.521(2) 2_656
Ce1 N1 2.521(2) .
Ce1 C28 2.862(3) .
Ce1 C28 2.862(3) 2_656
Ce1 C27 2.873(3) .
Ce1 C27 2.873(3) 2_656
Ce1 C25 2.884(3) 2_656
Ce1 C25 2.884(3) .
Ce1 C1 2.888(3) 2_656
Ce1 C1 2.888(3) .
Ce2 N4 2.453(2) .
Ce2 N4 2.453(2) 2_656
Ce2 N3 2.530(2) 2_656
Ce2 N3 2.530(2) .
Ce2 C26 2.882(3) 2_656
Ce2 C26 2.882(3) .
Ce2 C27 2.890(3) 2_656
Ce2 C27 2.890(3) .
Ce2 C13 2.904(3) 2_656
Ce2 C13 2.904(3) .
Ce2 C25 2.905(3) .
Ce2 C25 2.905(3) 2_656
N1 C1 1.327(4) .
N1 C7 1.458(4) .
N2 C1 1.331(4) .
N2 C10 1.462(4) .
N3 C13 1.331(4) .
N3 C19 1.460(3) .
N4 C13 1.331(4) 2_656
N4 C22 1.457(4) .
C1 C2 1.458(4) .
C2 C3 1.183(5) .
C3 C4 1.457(5) .
C4 C5 1.422(9) .
C4 C6 1.449(6) .
C5 C6 1.480(8) .
C7 C9 1.516(5) .
C7 C8 1.518(5) .
C10 C12 1.516(5) .
C10 C11 1.529(5) .
C13 N4 1.331(4) 2_656
C13 C14 1.455(4) .
C14 C15 1.191(4) .
C15 C16 1.444(4) .
C16 C17 1.504(4) .
C16 C18 1.506(5) .
C17 C18 1.490(5) .
C19 C20 1.519(4) .
C19 C21 1.523(4) .
C22 C24 1.521(5) .
C22 C23 1.523(5) .
C25 C28 1.398(5) 2_656
C25 C26 1.402(5) .
C26 C27 1.409(5) .
C27 C28 1.399(5) .
C28 C25 1.398(5) 2_656

loop_
_geom_torsion_atom_site_label_1
_geom_torsion_atom_site_label_2
_geom_torsion_atom_site_label_3
_geom_torsion_atom_site_label_4
_geom_torsion
_geom_torsion_site_symmetry_1
_geom_torsion_site_symmetry_4
N2 Ce1 N1 C1 92.51(18) 2_656 .
N2 Ce1 N1 C1 -9.78(16) . .
N1 Ce1 N1 C1 48.80(16) 2_656 .
C28 Ce1 N1 C1 -165.74(17) . .
C28 Ce1 N1 C1 -86.03(19) 2_656 .
C27 Ce1 N1 C1 -142.27(19) . .
C27 Ce1 N1 C1 -107.7(2) 2_656 .
C25 Ce1 N1 C1 -176.21(16) 2_656 .
C25 Ce1 N1 C1 -92.91(18) . .
C1 Ce1 N1 C1 70.1(2) 2_656 .
N2 Ce1 N1 C7 -70.4(4) 2_656 .
N2 Ce1 N1 C7 -172.7(4) . .
N1 Ce1 N1 C7 -114.1(4) 2_656 .
C28 Ce1 N1 C7 31.3(4) . .
C28 Ce1 N1 C7 111.0(4) 2_656 .
C27 Ce1 N1 C7 54.8(4) . .
C27 Ce1 N1 C7 89.4(4) 2_656 .
C25 Ce1 N1 C7 20.9(4) 2_656 .
C25 Ce1 N1 C7 104.2(4) . .
C1 Ce1 N1 C7 -92.8(4) 2_656 .
C1 Ce1 N1 C7 -162.9(5) . .
N2 Ce1 N2 C1 -74.47(17) 2_656 .
N1 Ce1 N2 C1 -128.14(18) 2_656 .
N1 Ce1 N2 C1 9.77(16) . .
C28 Ce1 N2 C1 50.0(2) . .
C28 Ce1 N2 C1 137.50(18) 2_656 .
C27 Ce1 N2 C1 62.13(19) . .
C27 Ce1 N2 C1 155.19(16) 2_656 .
C25 Ce1 N2 C1 76.9(4) 2_656 .
C25 Ce1 N2 C1 111.58(18) . .
C1 Ce1 N2 C1 -100.81(19) 2_656 .
N2 Ce1 N2 C10 77.7(3) 2_656 .
N1 Ce1 N2 C10 24.0(3) 2_656 .
N1 Ce1 N2 C10 161.9(4) . .
C28 Ce1 N2 C10 -157.9(3) . .
C28 Ce1 N2 C10 -70.4(4) 2_656 .
C27 Ce1 N2 C10 -145.7(3) . .
C27 Ce1 N2 C10 -52.7(4) 2_656 .
C25 Ce1 N2 C10 -131.0(4) 2_656 .
C25 Ce1 N2 C10 -96.3(3) . .
C1 Ce1 N2 C10 51.3(3) 2_656 .
C1 Ce1 N2 C10 152.1(4) . .
N4 Ce2 N3 C13 99.72(16) . .
N4 Ce2 N3 C13 -4.57(15) 2_656 .
N3 Ce2 N3 C13 55.17(14) 2_656 .
C26 Ce2 N3 C13 -158.12(16) 2_656 .
C26 Ce2 N3 C13 -80.09(18) . .
C27 Ce2 N3 C13 -133.97(17) 2_656 .
C27 Ce2 N3 C13 -105.0(2) . .
C13 Ce2 N3 C13 78.76(19) 2_656 .
C25 Ce2 N3 C13 -86.06(16) . .
C25 Ce2 N3 C13 -169.28(15) 2_656 .
N4 Ce2 N3 C19 -80.0(3) . .
N4 Ce2 N3 C19 175.7(4) 2_656 .
N3 Ce2 N3 C19 -124.6(4) 2_656 .
C26 Ce2 N3 C19 22.1(4) 2_656 .
C26 Ce2 N3 C19 100.2(3) . .
C27 Ce2 N3 C19 46.3(3) 2_656 .
C27 Ce2 N3 C19 75.3(4) . .
C13 Ce2 N3 C19 -101.0(3) 2_656 .
C13 Ce2 N3 C19 -179.7(4) . .
C25 Ce2 N3 C19 94.2(3) . .
C25 Ce2 N3 C19 11.0(4) 2_656 .
N4 Ce2 N4 C13 -78.77(16) 2_656 2_656
N3 Ce2 N4 C13 4.59(15) 2_656 2_656
N3 Ce2 N4 C13 -132.55(17) . 2_656
C26 Ce2 N4 C13 134.13(17) 2_656 2_656
C26 Ce2 N4 C13 47.2(2) . 2_656
C27 Ce2 N4 C13 150.83(15) 2_656 2_656
C27 Ce2 N4 C13 59.39(18) . 2_656
C13 Ce2 N4 C13 -105.53(18) . 2_656
C25 Ce2 N4 C13 70.4(4) . 2_656
C25 Ce2 N4 C13 108.70(18) 2_656 2_656
N4 Ce2 N4 C22 86.7(3) 2_656 .
N3 Ce2 N4 C22 170.1(4) 2_656 .
N3 Ce2 N4 C22 32.9(3) . .
C26 Ce2 N4 C22 -60.4(3) 2_656 .
C26 Ce2 N4 C22 -147.3(3) . .
C27 Ce2 N4 C22 -43.7(4) 2_656 .
C27 Ce2 N4 C22 -135.1(3) . .
C13 Ce2 N4 C22 165.5(4) 2_656 .
C13 Ce2 N4 C22 60.0(3) . .
C25 Ce2 N4 C22 -124.1(4) . .
C25 Ce2 N4 C22 -85.8(3) 2_656 .
C7 N1 C1 N2 -173.5(3) . .
Ce1 N1 C1 N2 16.8(3) . .
C7 N1 C1 C2 9.5(4) . .
Ce1 N1 C1 C2 -160.2(3) . .
C7 N1 C1 Ce1 169.7(3) . .
C10 N2 C1 N1 -177.2(3) . .
Ce1 N2 C1 N1 -17.1(3) . .
C10 N2 C1 C2 -0.2(4) . .
Ce1 N2 C1 C2 159.9(3) . .
C10 N2 C1 Ce1 -160.1(3) . .
N2 Ce1 C1 N1 -88.63(18) 2_656 .
N2 Ce1 C1 N1 162.6(3) . .
N1 Ce1 C1 N1 -141.55(15) 2_656 .
C28 Ce1 C1 N1 16.5(2) . .
C28 Ce1 C1 N1 112.28(18) 2_656 .
C27 Ce1 C1 N1 37.41(18) . .
C27 Ce1 C1 N1 121.8(2) 2_656 .
C25 Ce1 C1 N1 6.1(3) 2_656 .
C25 Ce1 C1 N1 91.88(18) . .
C1 Ce1 C1 N1 -115.73(19) 2_656 .
N2 Ce1 C1 N2 108.77(19) 2_656 .
N1 Ce1 C1 N2 55.85(19) 2_656 .
N1 Ce1 C1 N2 -162.6(3) . .
C28 Ce1 C1 N2 -146.07(17) . .
C28 Ce1 C1 N2 -50.3(2) 2_656 .
C27 Ce1 C1 N2 -125.19(18) . .
C27 Ce1 C1 N2 -40.8(3) 2_656 .
C25 Ce1 C1 N2 -156.51(17) 2_656 .
C25 Ce1 C1 N2 -70.72(19) . .
C1 Ce1 C1 N2 81.67(18) 2_656 .
N2 Ce1 C1 C2 15.8(8) 2_656 .
N2 Ce1 C1 C2 -93.0(8) . .
N1 Ce1 C1 C2 -37.1(8) 2_656 .
N1 Ce1 C1 C2 104.4(8) . .
C28 Ce1 C1 C2 121.0(8) . .
C28 Ce1 C1 C2 -143.3(8) 2_656 .
C27 Ce1 C1 C2 141.8(8) . .
C27 Ce1 C1 C2 -133.7(8) 2_656 .
C25 Ce1 C1 C2 110.5(8) 2_656 .
C25 Ce1 C1 C2 -163.7(8) . .
C1 Ce1 C1 C2 -11.3(8) 2_656 .
N1 C1 C2 C3 107(5) . .
N2 C1 C2 C3 -70(5) . .
Ce1 C1 C2 C3 13(6) . .
C1 C2 C3 C4 -17(22) . .
C2 C3 C4 C5 -31(18) . .
C2 C3 C4 C6 -103(18) . .
C3 C4 C5 C6 -110.1(5) . .
C3 C4 C6 C5 108.5(7) . .
C1 N1 C7 C9 -155.3(3) . .
Ce1 N1 C7 C9 5.2(5) . .
C1 N1 C7 C8 83.2(4) . .
Ce1 N1 C7 C8 -116.4(4) . .
C1 N2 C10 C12 -142.6(3) . .
Ce1 N2 C10 C12 70.1(4) . .
C1 N2 C10 C11 92.4(4) . .
Ce1 N2 C10 C11 -54.9(5) . .
C19 N3 C13 N4 -172.4(2) . 2_656
Ce2 N3 C13 N4 7.7(2) . 2_656
C19 N3 C13 C14 8.7(4) . .
Ce2 N3 C13 C14 -171.1(2) . .
C19 N3 C13 Ce2 179.8(3) . .
N4 Ce2 C13 N3 -82.35(16) . .
N4 Ce2 C13 N3 171.8(3) 2_656 .
N3 Ce2 C13 N3 -136.56(15) 2_656 .
C26 Ce2 C13 N3 24.90(18) 2_656 .
C26 Ce2 C13 N3 117.90(16) . .
C27 Ce2 C13 N3 45.17(17) 2_656 .
C27 Ce2 C13 N3 124.34(18) . .
C13 Ce2 C13 N3 -109.14(17) 2_656 .
C25 Ce2 C13 N3 98.70(17) . .
C25 Ce2 C13 N3 16.6(2) 2_656 .
N4 Ce2 C13 N4 105.80(18) . 2_656
N3 Ce2 C13 N4 51.59(18) 2_656 2_656
N3 Ce2 C13 N4 -171.8(3) . 2_656
C26 Ce2 C13 N4 -146.95(16) 2_656 2_656
C26 Ce2 C13 N4 -53.95(19) . 2_656
C27 Ce2 C13 N4 -126.68(17) 2_656 2_656
C27 Ce2 C13 N4 -47.5(2) . 2_656
C13 Ce2 C13 N4 79.02(17) 2_656 2_656
C25 Ce2 C13 N4 -73.15(18) . 2_656
C25 Ce2 C13 N4 -155.21(17) 2_656 2_656
N4 Ce2 C13 C14 29.1(15) . .
N4 Ce2 C13 C14 -76.7(15) 2_656 .
N3 Ce2 C13 C14 -25.1(15) 2_656 .
N3 Ce2 C13 C14 111.4(15) . .
C26 Ce2 C13 C14 136.3(15) 2_656 .
C26 Ce2 C13 C14 -130.7(15) . .
C27 Ce2 C13 C14 156.6(15) 2_656 .
C27 Ce2 C13 C14 -124.2(14) . .
C13 Ce2 C13 C14 2.3(14) 2_656 .
C25 Ce2 C13 C14 -149.9(15) . .
C25 Ce2 C13 C14 128.1(14) 2_656 .
N3 C13 C14 C15 138(9) . .
N4 C13 C14 C15 -40(9) 2_656 .
Ce2 C13 C14 C15 32(10) . .
C13 C14 C15 C16 -74(19) . .
C14 C15 C16 C17 -58(15) . .
C14 C15 C16 C18 11(15) . .
C15 C16 C17 C18 107.5(4) . .
C15 C16 C18 C17 -108.7(3) . .
C13 N3 C19 C20 -159.8(3) . .
Ce2 N3 C19 C20 19.9(5) . .
C13 N3 C19 C21 78.2(3) . .
Ce2 N3 C19 C21 -102.1(4) . .
C13 N4 C22 C24 96.7(3) 2_656 .
Ce2 N4 C22 C24 -66.3(4) . .
C13 N4 C22 C23 -139.1(3) 2_656 .
Ce2 N4 C22 C23 57.8(4) . .
N2 Ce1 C25 C28 -37.1(5) 2_656 2_656
N2 Ce1 C25 C28 114.86(16) . 2_656
N1 Ce1 C25 C28 22.60(18) 2_656 2_656
N1 Ce1 C25 C28 168.33(16) . 2_656
C28 Ce1 C25 C28 -100.62(17) . 2_656
C27 Ce1 C25 C28 -124.45(18) . 2_656
C27 Ce1 C25 C28 -20.27(15) 2_656 2_656
C25 Ce1 C25 C28 -72.45(16) 2_656 2_656
C1 Ce1 C25 C28 19.4(2) 2_656 2_656
C1 Ce1 C25 C28 140.59(16) . 2_656
N2 Ce1 C25 C26 106.9(4) 2_656 .
N2 Ce1 C25 C26 -101.17(17) . .
N1 Ce1 C25 C26 166.58(15) 2_656 .
N1 Ce1 C25 C26 -47.70(17) . .
C28 Ce1 C25 C26 43.36(16) . .
C28 Ce1 C25 C26 144.0(2) 2_656 .
C27 Ce1 C25 C26 19.53(15) . .
C27 Ce1 C25 C26 123.71(19) 2_656 .
C25 Ce1 C25 C26 71.52(15) 2_656 .
C1 Ce1 C25 C26 163.34(17) 2_656 .
C1 Ce1 C25 C26 -75.44(17) . .
N2 Ce1 C25 Ce2 35.4(4) 2_656 .
N2 Ce1 C25 Ce2 -172.69(10) . .
N1 Ce1 C25 Ce2 95.06(11) 2_656 .
N1 Ce1 C25 Ce2 -119.22(10) . .
C28 Ce1 C25 Ce2 -28.17(9) . .
C28 Ce1 C25 Ce2 72.45(16) 2_656 .
C27 Ce1 C25 Ce2 -51.99(10) . .
C27 Ce1 C25 Ce2 52.19(10) 2_656 .
C25 Ce1 C25 Ce2 0.0 2_656 .
C1 Ce1 C25 Ce2 91.82(15) 2_656 .
C1 Ce1 C25 Ce2 -146.96(10) . .
N4 Ce2 C25 C28 110.7(3) . 2_656
N4 Ce2 C25 C28 -99.28(16) 2_656 2_656
N3 Ce2 C25 C28 168.30(15) 2_656 2_656
N3 Ce2 C25 C28 -45.90(16) . 2_656
C26 Ce2 C25 C28 43.34(16) 2_656 2_656
C26 Ce2 C25 C28 144.0(2) . 2_656
C27 Ce2 C25 C28 19.38(15) 2_656 2_656
C27 Ce2 C25 C28 123.42(18) . 2_656
C13 Ce2 C25 C28 159.70(15) 2_656 2_656
C13 Ce2 C25 C28 -73.39(16) . 2_656
C25 Ce2 C25 C28 71.50(15) 2_656 2_656
N4 Ce2 C25 C26 -33.3(4) . .
N4 Ce2 C25 C26 116.70(17) 2_656 .
N3 Ce2 C25 C26 24.28(19) 2_656 .
N3 Ce2 C25 C26 170.08(16) . .
C26 Ce2 C25 C26 -100.68(17) 2_656 .
C27 Ce2 C25 C26 -124.65(19) 2_656 .
C27 Ce2 C25 C26 -20.60(15) . .
C13 Ce2 C25 C26 15.7(2) 2_656 .
C13 Ce2 C25 C26 142.59(16) . .
C25 Ce2 C25 C26 -72.52(16) 2_656 .
N4 Ce2 C25 Ce1 39.2(4) . .
N4 Ce2 C25 Ce1 -170.78(10) 2_656 .
N3 Ce2 C25 Ce1 96.80(11) 2_656 .
N3 Ce2 C25 Ce1 -117.39(9) . .
C26 Ce2 C25 Ce1 -28.16(9) 2_656 .
C26 Ce2 C25 Ce1 72.52(16) . .
C27 Ce2 C25 Ce1 -52.12(10) 2_656 .
C27 Ce2 C25 Ce1 51.92(10) . .
C13 Ce2 C25 Ce1 88.20(15) 2_656 .
C13 Ce2 C25 Ce1 -144.89(10) . .
C25 Ce2 C25 Ce1 0.0 2_656 .
C28 C25 C26 C27 1.8(5) 2_656 .
Ce1 C25 C26 C27 -50.8(3) . .
Ce2 C25 C26 C27 54.7(3) . .
C28 C25 C26 Ce2 -52.9(3) 2_656 .
Ce1 C25 C26 Ce2 -105.47(7) . .
C28 C25 C26 Ce1 52.6(3) 2_656 .
Ce2 C25 C26 Ce1 105.47(7) . .
N4 Ce2 C26 C25 167.76(15) . .
N4 Ce2 C26 C25 -65.98(17) 2_656 .
N3 Ce2 C26 C25 -158.84(16) 2_656 .
N3 Ce2 C26 C25 -12.5(2) . .
C26 Ce2 C26 C25 72.10(16) 2_656 .
C27 Ce2 C26 C25 43.87(16) 2_656 .
C27 Ce2 C26 C25 143.5(3) . .
C13 Ce2 C26 C25 -169.97(15) 2_656 .
C13 Ce2 C26 C25 -43.83(18) . .
C25 Ce2 C26 C25 100.18(17) 2_656 .
N4 Ce2 C26 C27 24.3(2) . .
N4 Ce2 C26 C27 150.56(16) 2_656 .
N3 Ce2 C26 C27 57.70(16) 2_656 .
N3 Ce2 C26 C27 -155.98(15) . .
C26 Ce2 C26 C27 -71.36(16) 2_656 .
C27 Ce2 C26 C27 -99.59(17) 2_656 .
C13 Ce2 C26 C27 46.57(18) 2_656 .
C13 Ce2 C26 C27 172.72(15) . .
C25 Ce2 C26 C27 -143.5(3) . .
C25 Ce2 C26 C27 -43.28(16) 2_656 .
N4 Ce2 C26 Ce1 95.67(13) . .
N4 Ce2 C26 Ce1 -138.07(9) 2_656 .
N3 Ce2 C26 Ce1 129.06(10) 2_656 .
N3 Ce2 C26 Ce1 -84.62(12) . .
C26 Ce2 C26 Ce1 0.0 2_656 .
C27 Ce2 C26 Ce1 -28.23(9) 2_656 .
C27 Ce2 C26 Ce1 71.36(16) . .
C13 Ce2 C26 Ce1 117.93(9) 2_656 .
C13 Ce2 C26 Ce1 -115.92(10) . .
C25 Ce2 C26 Ce1 -72.10(16) . .
C25 Ce2 C26 Ce1 28.08(9) 2_656 .
N2 Ce1 C26 C25 -152.43(19) 2_656 .
N2 Ce1 C26 C25 80.20(17) . .
N1 Ce1 C26 C25 -21.7(2) 2_656 .
N1 Ce1 C26 C25 132.33(17) . .
C28 Ce1 C26 C25 -125.65(19) . .
C28 Ce1 C26 C25 -20.26(15) 2_656 .
C27 Ce1 C26 C25 -145.4(3) . .
C27 Ce1 C26 C25 -44.75(16) 2_656 .
C25 Ce1 C26 C25 -101.42(17) 2_656 .
C1 Ce1 C26 C25 -69.7(6) 2_656 .
C1 Ce1 C26 C25 107.43(17) . .
N2 Ce1 C26 C27 -7.0(3) 2_656 .
N2 Ce1 C26 C27 -134.42(17) . .
N1 Ce1 C26 C27 123.68(19) 2_656 .
N1 Ce1 C26 C27 -82.29(17) . .
C28 Ce1 C26 C27 19.74(15) . .
C28 Ce1 C26 C27 125.12(19) 2_656 .
C27 Ce1 C26 C27 100.64(17) 2_656 .
C25 Ce1 C26 C27 43.96(16) 2_656 .
C25 Ce1 C26 C27 145.4(3) . .
C1 Ce1 C26 C27 75.7(6) 2_656 .
C1 Ce1 C26 C27 -107.19(17) . .
N2 Ce1 C26 Ce2 -79.3(2) 2_656 .
N2 Ce1 C26 Ce2 153.33(10) . .
N1 Ce1 C26 Ce2 51.44(19) 2_656 .
N1 Ce1 C26 Ce2 -154.53(11) . .
C28 Ce1 C26 Ce2 -52.51(10) . .
C28 Ce1 C26 Ce2 52.88(10) 2_656 .
C27 Ce1 C26 Ce2 -72.24(16) . .
C27 Ce1 C26 Ce2 28.39(9) 2_656 .
C25 Ce1 C26 Ce2 -28.29(9) 2_656 .
C25 Ce1 C26 Ce2 73.14(16) . .
C1 Ce1 C26 Ce2 3.5(6) 2_656 .
C1 Ce1 C26 Ce2 -179.43(10) . .
C25 C26 C27 C28 -1.6(6) . .
Ce2 C26 C27 C28 53.4(3) . .
Ce1 C26 C27 C28 -52.5(3) . .
C25 C26 C27 Ce1 50.9(3) . .
Ce2 C26 C27 Ce1 105.87(7) . .
C25 C26 C27 Ce2 -54.9(3) . .
Ce1 C26 C27 Ce2 -105.87(7) . .
N2 Ce1 C27 C28 -39.00(19) 2_656 .
N2 Ce1 C27 C28 -163.79(15) . .
N1 Ce1 C27 C28 38.5(3) 2_656 .
N1 Ce1 C27 C28 -122.85(17) . .
C28 Ce1 C27 C28 101.33(17) 2_656 .
C27 Ce1 C27 C28 72.95(16) 2_656 .
C25 Ce1 C27 C28 20.22(15) 2_656 .
C25 Ce1 C27 C28 125.48(19) . .
C1 Ce1 C27 C28 -17.5(2) 2_656 .
C1 Ce1 C27 C28 -139.42(16) . .
N2 Ce1 C27 C26 176.11(15) 2_656 .
N2 Ce1 C27 C26 51.32(18) . .
N1 Ce1 C27 C26 -106.4(2) 2_656 .
N1 Ce1 C27 C26 92.25(17) . .
C28 Ce1 C27 C26 -144.9(3) . .
C28 Ce1 C27 C26 -43.56(16) 2_656 .
C27 Ce1 C27 C26 -71.94(16) 2_656 .
C25 Ce1 C27 C26 -124.67(19) 2_656 .
C25 Ce1 C27 C26 -19.41(15) . .
C1 Ce1 C27 C26 -162.44(17) 2_656 .
C1 Ce1 C27 C26 75.68(17) . .
N2 Ce1 C27 Ce2 -111.95(10) 2_656 .
N2 Ce1 C27 Ce2 123.26(10) . .
N1 Ce1 C27 Ce2 -34.5(2) 2_656 .
N1 Ce1 C27 Ce2 164.20(11) . .
C28 Ce1 C27 Ce2 -72.95(16) . .
C28 Ce1 C27 Ce2 28.38(9) 2_656 .
C27 Ce1 C27 Ce2 0.0 2_656 .
C25 Ce1 C27 Ce2 -52.73(10) 2_656 .
C25 Ce1 C27 Ce2 52.53(10) . .
C1 Ce1 C27 Ce2 -90.49(16) 2_656 .
C1 Ce1 C27 Ce2 147.63(10) . .
N4 Ce2 C27 C28 52.32(17) . .
N4 Ce2 C27 C28 178.91(15) 2_656 .
N3 Ce2 C27 C28 95.04(16) 2_656 .
N3 Ce2 C27 C28 -100.8(2) . .
C26 Ce2 C27 C28 -43.39(16) 2_656 .
C26 Ce2 C27 C28 -144.7(2) . .
C27 Ce2 C27 C28 -71.87(15) 2_656 .
C13 Ce2 C27 C28 75.64(16) 2_656 .
C13 Ce2 C27 C28 -156.54(16) . .
C25 Ce2 C27 C28 -124.22(18) . .
C25 Ce2 C27 C28 -19.32(15) 2_656 .
N4 Ce2 C27 C26 -163.00(15) . .
N4 Ce2 C27 C26 -36.41(19) 2_656 .
N3 Ce2 C27 C26 -120.29(17) 2_656 .
N3 Ce2 C27 C26 43.9(3) . .
C26 Ce2 C27 C26 101.28(17) 2_656 .
C27 Ce2 C27 C26 72.81(15) 2_656 .
C13 Ce2 C27 C26 -139.69(16) 2_656 .
C13 Ce2 C27 C26 -11.9(2) . .
C25 Ce2 C27 C26 20.46(15) . .
C25 Ce2 C27 C26 125.35(18) 2_656 .
N4 Ce2 C27 Ce1 124.19(9) . .
N4 Ce2 C27 Ce1 -109.22(11) 2_656 .
N3 Ce2 C27 Ce1 166.91(11) 2_656 .
N3 Ce2 C27 Ce1 -28.9(2) . .
C26 Ce2 C27 Ce1 28.48(9) 2_656 .
C26 Ce2 C27 Ce1 -72.81(15) . .
C27 Ce2 C27 Ce1 0.0 2_656 .
C13 Ce2 C27 Ce1 147.51(9) 2_656 .
C13 Ce2 C27 Ce1 -84.67(16) . .
C25 Ce2 C27 Ce1 -52.35(10) . .
C25 Ce2 C27 Ce1 52.55(10) 2_656 .
C26 C27 C28 C25 -1.6(6) . 2_656
Ce1 C27 C28 C25 -54.5(3) . 2_656
Ce2 C27 C28 C25 51.4(3) . 2_656
C26 C27 C28 Ce1 52.9(3) . .
Ce2 C27 C28 Ce1 105.85(7) . .
C26 C27 C28 Ce2 -52.9(3) . .
Ce1 C27 C28 Ce2 -105.85(7) . .
N2 Ce1 C28 C25 -67.85(16) 2_656 2_656
N2 Ce1 C28 C25 167.83(15) . 2_656
N1 Ce1 C28 C25 -14.48(19) 2_656 2_656
N1 Ce1 C28 C25 -160.56(16) . 2_656
C28 Ce1 C28 C25 72.40(15) 2_656 2_656
C27 Ce1 C28 C25 144.0(2) . 2_656
C27 Ce1 C28 C25 44.25(16) 2_656 2_656
C25 Ce1 C28 C25 100.55(17) . 2_656
C1 Ce1 C28 C25 -46.67(18) 2_656 2_656
C1 Ce1 C28 C25 -168.09(15) . 2_656
N2 Ce1 C28 C27 148.16(16) 2_656 .
N2 Ce1 C28 C27 23.8(2) . .
N1 Ce1 C28 C27 -158.47(15) 2_656 .
N1 Ce1 C28 C27 55.45(16) . .
C28 Ce1 C28 C27 -71.59(15) 2_656 .
C27 Ce1 C28 C27 -99.74(17) 2_656 .
C25 Ce1 C28 C27 -144.0(2) 2_656 .
C25 Ce1 C28 C27 -43.43(16) . .
C1 Ce1 C28 C27 169.34(15) 2_656 .
C1 Ce1 C28 C27 47.92(18) . .
N2 Ce1 C28 Ce2 -140.25(10) 2_656 .
N2 Ce1 C28 Ce2 95.43(14) . .
N1 Ce1 C28 Ce2 -86.88(12) 2_656 .
N1 Ce1 C28 Ce2 127.04(10) . .
C28 Ce1 C28 Ce2 0.0 2_656 .
C27 Ce1 C28 Ce2 71.59(15) . .
C27 Ce1 C28 Ce2 -28.15(9) 2_656 .
C25 Ce1 C28 Ce2 -72.40(15) 2_656 .
C25 Ce1 C28 Ce2 28.16(9) . .
C1 Ce1 C28 Ce2 -119.07(10) 2_656 .
C1 Ce1 C28 Ce2 119.51(10) . .
N4 Ce2 C28 C25 81.69(16) . 2_656
N4 Ce2 C28 C25 -147.50(19) 2_656 2_656
N3 Ce2 C28 C25 134.62(16) 2_656 2_656
N3 Ce2 C28 C25 -18.4(2) . 2_656
C26 Ce2 C28 C25 -20.26(15) 2_656 2_656
C26 Ce2 C28 C25 -125.55(18) . 2_656
C27 Ce2 C28 C25 -44.95(16) 2_656 2_656
C27 Ce2 C28 C25 -145.5(2) . 2_656
C13 Ce2 C28 C25 108.49(16) 2_656 2_656
C13 Ce2 C28 C25 -65.8(5) . 2_656
C25 Ce2 C28 C25 -101.19(17) . 2_656
N4 Ce2 C28 C27 -132.80(16) . .
N4 Ce2 C28 C27 -2.0(3) 2_656 .
N3 Ce2 C28 C27 -79.87(16) 2_656 .
N3 Ce2 C28 C27 127.12(18) . .
C26 Ce2 C28 C27 125.25(18) 2_656 .
C26 Ce2 C28 C27 19.96(15) . .
C27 Ce2 C28 C27 100.55(17) 2_656 .
C13 Ce2 C28 C27 -106.01(16) 2_656 .
C13 Ce2 C28 C27 79.7(4) . .
C25 Ce2 C28 C27 44.32(16) . .
C25 Ce2 C28 C27 145.5(2) 2_656 .
N4 Ce2 C28 Ce1 154.78(10) . .
N4 Ce2 C28 Ce1 -74.4(2) 2_656 .
N3 Ce2 C28 Ce1 -152.29(11) 2_656 .
N3 Ce2 C28 Ce1 54.70(18) . .
C26 Ce2 C28 Ce1 52.83(10) 2_656 .
C26 Ce2 C28 Ce1 -52.46(10) . .
C27 Ce2 C28 Ce1 28.13(9) 2_656 .
C27 Ce2 C28 Ce1 -72.42(15) . .
C13 Ce2 C28 Ce1 -178.43(10) 2_656 .
C13 Ce2 C28 Ce1 7.3(5) . .
C25 Ce2 C28 Ce1 -28.10(9) . .
C25 Ce2 C28 Ce1 73.09(16) 2_656 .
